data_2214505
loop_
_publ_author_name
'Ng, Seik Weng'

_publ_section_title
;A reinvestigation of the space group of
 <i>catena</i>-poly[[[triaqua(sulfato-\k<i>O</i>)zinc(II)]-<i>{\m</i>}-4,4'-bipyridine-\k^2^<i>N</i>:<i>N</i>']
 dihydrate]
;
_journal_coeditor_code BG3045
_journal_issue 8
_journal_name_full 'Acta Crystallographica Section E'
_journal_page_first m2225
_journal_page_last m2226
_journal_paper_doi 10.1107/S1600536807035581
_journal_volume 63
_journal_year 2007
_chemical_formula_iupac '[Zn (S O4) (C10 H8 N2) (H2 O)3], 2H2 O'
_chemical_formula_moiety 'C10 H12 N2 O6 S Zn, 2(H2 O)'
_chemical_formula_sum 'C10 H18 N2 O9 S Zn'
_chemical_formula_weight 407.69
_chemical_name_systematic
;
<i>catena</i>-poly[[[triaqua(sulfato-\k<i>O</i>)zinc(II)]-\m-
4,4'-bipyridine-\k^2^<i>N</i>:<i>N</i>'] dihydrate]
;
_space_group_IT_number 169
_symmetry_cell_setting hexagonal
_symmetry_space_group_name_Hall 'P 61'
_symmetry_space_group_name_H-M 'P 61'
_atom_sites_solution_hydrogens geom
_atom_sites_solution_primary direct
_atom_sites_solution_secondary difmap
_audit_creation_method SHELXL-97
_cell_angle_alpha 90.00
_cell_angle_beta 90.00
_cell_angle_gamma 120.00
_cell_formula_units_Z 6
_cell_length_a 11.4275(3)
_cell_length_b 11.4275
_cell_length_c 20.9322(6)
_cell_measurement_reflns_used 21095
_cell_measurement_temperature 295(2)
_cell_measurement_theta_max 27.4
_cell_measurement_theta_min 3.6
_cell_volume 2367.27(9)
_computing_cell_refinement RAPID-AUTO
_computing_data_collection 'RAPID-AUTO (Rigaku, 1998)'
_computing_data_reduction 'CrystalStructure (Molecular Structure Corporation & Rigaku, 2002)'
_computing_molecular_graphics 'X-Seed (Barbour, 2001)'
_computing_publication_material 'publCIF (Westrip, 2007)'
_computing_structure_refinement 'SHELXL97 (Sheldrick, 1997)'
_computing_structure_solution 'SHELXS97 (Sheldrick, 1997)'
_diffrn_ambient_temperature 295(2)
_diffrn_measured_fraction_theta_full 0.998
_diffrn_measured_fraction_theta_max 0.998
_diffrn_measurement_device_type 'Rigaku RAXIS-RAPID IP diffractometer'
_diffrn_measurement_method '\w scan'
_diffrn_radiation_monochromator graphite
_diffrn_radiation_source 'fine-focus sealed tube'
_diffrn_radiation_type MoK\a
_diffrn_radiation_wavelength 0.71073
_diffrn_reflns_av_R_equivalents 0.034
_diffrn_reflns_av_sigmaI/netI 0.026
_diffrn_reflns_limit_h_max 14
_diffrn_reflns_limit_h_min -14
_diffrn_reflns_limit_k_max 14
_diffrn_reflns_limit_k_min -14
_diffrn_reflns_limit_l_max 27
_diffrn_reflns_limit_l_min -25
_diffrn_reflns_number 22988
_diffrn_reflns_theta_full 27.41
_diffrn_reflns_theta_max 27.4
_diffrn_reflns_theta_min 3.6
_diffrn_standards_decay_% 0
_diffrn_standards_interval_count 0
_diffrn_standards_interval_time 0
_diffrn_standards_number 0
_exptl_absorpt_coefficient_mu 1.736
_exptl_absorpt_correction_T_max 0.73
_exptl_absorpt_correction_T_min 0.45
_exptl_absorpt_correction_type multi-scan
_exptl_absorpt_process_details 'ABSCOR (Higashi, 1995)'
_exptl_crystal_colour Colorless
_exptl_crystal_density_diffrn 1.716
_exptl_crystal_density_method 'not measured'
_exptl_crystal_description Prism
_exptl_crystal_F_000 1260
_exptl_crystal_size_max 0.35
_exptl_crystal_size_mid 0.29
_exptl_crystal_size_min 0.18
_refine_diff_density_max 1.463
_refine_diff_density_min -0.434
_refine_ls_abs_structure_details 'Flack parameter for 1473 Friedel pairs'
_refine_ls_abs_structure_Flack -0.05(2)
_refine_ls_extinction_method none
_refine_ls_goodness_of_fit_ref 1.109
_refine_ls_hydrogen_treatment constr
_refine_ls_matrix_type full
_refine_ls_number_parameters 185
_refine_ls_number_reflns 3514
_refine_ls_number_restraints 41
_refine_ls_restrained_S_all 1.109
_refine_ls_R_factor_all 0.0478
_refine_ls_R_factor_gt 0.0451
_refine_ls_shift/su_max 0.001
_refine_ls_shift/su_mean <0.001
_refine_ls_structure_factor_coef Fsqd
_refine_ls_weighting_details 'calc w=1/[\s^2^(Fo^2^)+(0.0882P)^2^+0.7556P] where P=(Fo^2^+2Fc^2^)/3'
_refine_ls_weighting_scheme calc
_refine_ls_wR_factor_gt 0.1222
_refine_ls_wR_factor_ref 0.1245
_reflns_number_gt 3309
_reflns_number_total 3514
_reflns_threshold_expression I>2\s(I)
_cod_data_source_file bg3045.cif
_cod_data_source_block I
_cod_depositor_comments
;
The following automatic conversions were performed:
'_symmetry_cell_setting' value 'Hexagonal' changed to 'hexagonal'
according to '/home/saulius/struct/CIF-dictionaries/cif_core.dic'
dictionary named 'cif_core.dic' version 2.4.1 from
2010-06-29.

'_exptl_absorpt_correction_type' value 'Multi-scan' changed
to 'multi-scan' according to
'/home/saulius/struct/CIF-dictionaries/cif_core.dic' dictionary named
'cif_core.dic' version 2.4.1 from 2010-06-29.

Automatic conversion script
Id: cif_fix_enum 1527 2010-12-29 10:47:43Z saulius 

The following automatic conversions were performed:

'_symmetry_cell_setting' value 'Hexagonal' changed to 'hexagonal'
according to /home/saulius/struct/CIF-dictionaries/cif_core.dic
dictionary named 'cif_core.dic' version 2.4.1 from
2010-06-29.

'_exptl_absorpt_correction_type' value 'Multi-scan'
changed to 'multi-scan' according to
/home/saulius/struct/CIF-dictionaries/cif_core.dic dictionary named
'cif_core.dic' version 2.4.1 from 2010-06-29.

Automatic conversion script
Id: cif_fix_values 1715 2011-07-08 13:25:40Z adriana 
;
_cod_database_code 2214505
_cod_database_fobs_code 2214505

loop_
_symmetry_equiv_pos_as_xyz
'x, y, z'
'-x, -y, z+1/2'
'-y, x-y, z+1/3'
'y, -x+y, z+5/6'
'-x+y, -x, z+2/3'
'x-y, x, z+1/6'

loop_
_atom_site_type_symbol
_atom_site_label
_atom_site_fract_x
_atom_site_fract_y
_atom_site_fract_z
_atom_site_U_iso_or_equiv
_atom_site_adp_type
_atom_site_calc_flag
_atom_site_refinement_flags
_atom_site_occupancy
Zn Zn1 0.57094(6) 1.00177(10) 0.49998(4) 0.02328(15) Uani d . 1
S S1 0.38825(14) 0.64977(15) 0.47291(7) 0.0273(3) Uani d . 1
O O1 0.4543(5) 0.7708(5) 0.51774(19) 0.0286(10) Uani d U 1
O O2 0.2571(5) 0.5504(5) 0.4983(3) 0.0487(13) Uani d . 1
O O3 0.3648(5) 0.6913(5) 0.4104(2) 0.0472(14) Uani d . 1
O O4 0.4787(7) 0.5936(6) 0.4647(3) 0.0566(16) Uani d . 1
O O1w 0.6807(5) 1.2160(5) 0.4796(2) 0.0282(10) Uani d . 1
O O2w 0.5570(5) 0.9639(6) 0.4045(3) 0.0389(13) Uani d . 1
O O3w 0.5760(6) 1.0252(6) 0.6000(3) 0.0412(15) Uani d . 1
O O4w 0.1575(7) 0.6249(9) 0.6013(3) 0.074(2) Uani d . 1
O O5w 0.5635(6) 0.6791(6) 0.3194(3) 0.0489(12) Uani d . 1
N N1 0.7614(4) 1.0049(5) 0.5031(3) 0.0261(9) Uani d D 1
N N2 1.3815(4) 1.0025(6) 0.4974(4) 0.0316(10) Uani d D 1
C C1 0.7649(6) 0.8902(6) 0.5018(5) 0.0347(9) Uani d D 1
H H1 0.6836 0.8088 0.5005 0.042 Uiso calc R 1
C C2 0.8846(5) 0.8873(6) 0.5022(4) 0.0318(8) Uani d D 1
H H2 0.8827 0.8050 0.5023 0.038 Uiso calc R 1
C C3 1.0071(4) 1.0071(6) 0.5026(4) 0.0246(8) Uani d D 1
C C4 1.0036(6) 1.1263(6) 0.5042(4) 0.0318(8) Uani d D 1
H H4 1.0831 1.2093 0.5054 0.038 Uiso calc R 1
C C5 0.8795(5) 1.1195(6) 0.5038(5) 0.0347(9) Uani d D 1
H H5 0.8784 1.2004 0.5041 0.042 Uiso calc R 1
C C6 1.2611(5) 0.8924(7) 0.4970(7) 0.0646(18) Uani d D 1
H H6 1.2595 0.8105 0.4935 0.078 Uiso calc R 1
C C7 1.1377(7) 0.8860(7) 0.5012(8) 0.076(2) Uani d D 1
H H7 1.0578 0.8038 0.5050 0.092 Uiso calc R 1
C C8 1.1372(5) 1.0062(6) 0.4997(4) 0.0263(9) Uani d D 1
C C9 1.2614(6) 1.1228(7) 0.4997(8) 0.076(2) Uani d D 1
H H9 1.2661 1.2062 0.5029 0.092 Uiso calc R 1
C C10 1.3794(6) 1.1172(7) 0.4948(6) 0.0646(18) Uani d D 1
H H10 1.4607 1.1975 0.4896 0.078 Uiso calc R 1

loop_
_atom_site_aniso_label
_atom_site_aniso_U_11
_atom_site_aniso_U_22
_atom_site_aniso_U_33
_atom_site_aniso_U_12
_atom_site_aniso_U_13
_atom_site_aniso_U_23
Zn1 0.0185(3) 0.0317(3) 0.0245(2) 0.0161(3) -0.0012(3) -0.0016(2)
S1 0.0231(6) 0.0313(7) 0.0282(6) 0.0142(6) -0.0029(5) -0.0036(6)
O1 0.028(2) 0.038(3) 0.026(2) 0.022(2) 0.0011(17) -0.0011(18)
O2 0.046(3) 0.044(3) 0.036(2) 0.007(2) 0.008(2) 0.003(2)
O3 0.058(3) 0.040(3) 0.039(3) 0.020(3) -0.025(3) -0.009(2)
O4 0.062(3) 0.062(4) 0.068(4) 0.048(3) -0.021(3) -0.026(3)
O1w 0.023(2) 0.023(2) 0.036(2) 0.0106(18) 0.0037(19) 0.0042(17)
O2w 0.030(3) 0.044(3) 0.029(3) 0.008(2) -0.011(2) 0.000(2)
O3w 0.069(4) 0.049(3) 0.017(2) 0.038(3) -0.002(2) -0.002(2)
O4w 0.047(3) 0.086(5) 0.070(4) 0.018(3) 0.013(3) -0.011(4)
O5w 0.049(3) 0.052(3) 0.054(3) 0.031(3) 0.002(2) -0.013(2)
N1 0.019(2) 0.032(2) 0.029(2) 0.013(2) 0.000(2) 0.0033(19)
N2 0.016(2) 0.035(2) 0.044(2) 0.012(2) 0.006(3) -0.0010(19)
C1 0.017(2) 0.032(2) 0.051(2) 0.009(2) 0.000(2) 0.0027(18)
C2 0.024(2) 0.0298(19) 0.050(2) 0.020(2) -0.007(2) -0.0013(17)
C3 0.018(3) 0.034(3) 0.0283(19) 0.018(3) 0.005(3) -0.0024(19)
C4 0.024(2) 0.0298(19) 0.050(2) 0.020(2) -0.007(2) -0.0013(17)
C5 0.017(2) 0.032(2) 0.051(2) 0.009(2) 0.000(2) 0.0027(18)
C6 0.020(2) 0.032(2) 0.147(6) 0.017(2) -0.003(4) -0.013(3)
C7 0.022(2) 0.031(2) 0.183(7) 0.019(2) 0.016(4) 0.000(3)
C8 0.010(2) 0.032(3) 0.035(2) 0.009(2) 0.002(3) 0.001(2)
C9 0.022(2) 0.031(2) 0.183(7) 0.019(2) 0.016(4) 0.000(3)
C10 0.020(2) 0.032(2) 0.147(6) 0.017(2) -0.003(4) -0.013(3)

loop_
_atom_type_symbol
_atom_type_description
_atom_type_scat_dispersion_real
_atom_type_scat_dispersion_imag
_atom_type_scat_source
C C 0.0033 0.0016 'International Tables Vol C Tables 4.2.6.8 and 6.1.1.4'
H H 0.0000 0.0000 'International Tables Vol C Tables 4.2.6.8 and 6.1.1.4'
N N 0.0061 0.0033 'International Tables Vol C Tables 4.2.6.8 and 6.1.1.4'
O O 0.0106 0.0060 'International Tables Vol C Tables 4.2.6.8 and 6.1.1.4'
S S 0.1246 0.1234 'International Tables Vol C Tables 4.2.6.8 and 6.1.1.4'
Zn Zn 0.2839 1.4301 'International Tables Vol C Tables 4.2.6.8 and 6.1.1.4'

loop_
_geom_angle_atom_site_label_1
_geom_angle_atom_site_label_2
_geom_angle_atom_site_label_3
_geom_angle_site_symmetry_1
_geom_angle_site_symmetry_3
_geom_angle
O2w Zn1 O3w . . 175.7(3)
O2w Zn1 N1 . . 90.3(2)
O3w Zn1 N1 . . 90.3(3)
O2w Zn1 O1w . . 89.2(2)
O3w Zn1 O1w . . 95.1(2)
N1 Zn1 O1w . . 88.8(2)
O2w Zn1 N2 . 1_455 90.2(3)
O3w Zn1 N2 . 1_455 89.3(3)
N1 Zn1 N2 . 1_455 178.9(2)
O1w Zn1 N2 . 1_455 90.3(2)
O2w Zn1 O1 . . 88.6(2)
O3w Zn1 O1 . . 87.09(19)
N1 Zn1 O1 . . 90.86(19)
O1w Zn1 O1 . . 177.80(19)
N2 Zn1 O1 1_455 . 90.1(2)
O2 S1 O3 . . 107.2(3)
O2 S1 O4 . . 112.1(4)
O3 S1 O4 . . 108.6(4)
O2 S1 O1 . . 109.4(3)
O3 S1 O1 . . 110.2(3)
O4 S1 O1 . . 109.3(3)
S1 O1 Zn1 . . 132.7(2)
C1 N1 C5 . . 117.1(4)
C1 N1 Zn1 . . 120.6(4)
C5 N1 Zn1 . . 122.3(4)
C6 N2 C10 . . 114.6(5)
C6 N2 Zn1 . 1_655 124.2(4)
C10 N2 Zn1 . 1_655 121.1(4)
N1 C1 C2 . . 122.6(5)
N1 C1 H1 . . 118.7
C2 C1 H1 . . 118.7
C3 C2 C1 . . 119.9(5)
C3 C2 H2 . . 120.0
C1 C2 H2 . . 120.0
C2 C3 C4 . . 117.4(4)
C2 C3 C8 . . 120.8(5)
C4 C3 C8 . . 121.8(5)
C5 C4 C3 . . 118.7(5)
C5 C4 H4 . . 120.7
C3 C4 H4 . . 120.7
N1 C5 C4 . . 124.2(5)
N1 C5 H5 . . 117.9
C4 C5 H5 . . 117.9
N2 C6 C7 . . 126.9(6)
N2 C6 H6 . . 116.5
C7 C6 H6 . . 116.5
C8 C7 C6 . . 117.4(6)
C8 C7 H7 . . 121.3
C6 C7 H7 . . 121.3
C7 C8 C9 . . 116.6(4)
C7 C8 C3 . . 120.4(5)
C9 C8 C3 . . 122.8(5)
C8 C9 C10 . . 120.7(6)
C8 C9 H9 . . 119.6
C10 C9 H9 . . 119.6
N2 C10 C9 . . 122.9(6)
N2 C10 H10 . . 118.6
C9 C10 H10 . . 118.6

loop_
_geom_bond_atom_site_label_1
_geom_bond_atom_site_label_2
_geom_bond_site_symmetry_2
_geom_bond_distance
_geom_bond_publ_flag
Zn1 O1 . 2.316(5) yes
Zn1 O1W . 2.163(5) yes
Zn1 O2W . 2.034(6) yes
Zn1 O3W . 2.108(5) yes
Zn1 N1 . 2.160(4) yes
Zn1 N2 1_455 2.170(4) yes
S1 O2 . 1.455(5) ?
S1 O3 . 1.461(5) ?
S1 O4 . 1.474(5) ?
S1 O1 . 1.523(5) ?
N1 C1 . 1.331(4) ?
N1 C5 . 1.330(4) ?
N2 C6 . 1.321(9) ?
N2 C10 . 1.324(9) ?
N2 Zn1 1_655 2.170(4) ?
C1 C2 . 1.385(10) ?
C1 H1 . 0.9300 ?
C2 C3 . 1.384(4) ?
C2 H2 . 0.9300 ?
C3 C4 . 1.383(9) ?
C3 C8 . 1.492(5) ?
C4 C5 . 1.381(10) ?
C4 H4 . 0.9300 ?
C5 H5 . 0.9300 ?
C6 C7 . 1.378(11) ?
C6 H6 . 0.9300 ?
C7 C8 . 1.377(10) ?
C7 H7 . 0.9300 ?
C8 C9 . 1.378(10) ?
C9 C10 . 1.385(11) ?
C9 H9 . 0.9300 ?
C10 H10 . 0.9300 ?

loop_
_geom_torsion_atom_site_label_1
_geom_torsion_atom_site_label_2
_geom_torsion_atom_site_label_3
_geom_torsion_atom_site_label_4
_geom_torsion_site_symmetry_1
_geom_torsion
O2 S1 O1 Zn1 . -136.6(4)
O3 S1 O1 Zn1 . -18.9(4)
O4 S1 O1 Zn1 . 100.3(4)
O2w Zn1 O1 S1 . -4.5(4)
O3w Zn1 O1 S1 . 175.0(4)
N1 Zn1 O1 S1 . -94.8(4)
N2 Zn1 O1 S1 1_455 85.7(4)
O2w Zn1 N1 C1 . -76.9(8)
O3w Zn1 N1 C1 . 98.8(8)
O1w Zn1 N1 C1 . -166.1(8)
O1 Zn1 N1 C1 . 11.7(8)
O2w Zn1 N1 C5 . 100.3(8)
O3w Zn1 N1 C5 . -84.0(8)
O1w Zn1 N1 C5 . 11.1(8)
O1 Zn1 N1 C5 . -171.1(8)
C5 N1 C1 C2 . 1.2(17)
Zn1 N1 C1 C2 . 178.5(7)
N1 C1 C2 C3 . -1.5(17)
C1 C2 C3 C4 . 1.6(16)
C1 C2 C3 C8 . -176.8(8)
C2 C3 C4 C5 . -1.4(16)
C8 C3 C4 C5 . 177.0(8)
C1 N1 C5 C4 . -1.0(18)
Zn1 N1 C5 C4 . -178.3(7)
C3 C4 C5 N1 . 1.1(17)
C10 N2 C6 C7 . -8(2)
Zn1 N2 C6 C7 1_655 173.6(13)
N2 C6 C7 C8 . 7(3)
C6 C7 C8 C9 . -5(2)
C6 C7 C8 C3 . 178.6(11)
C2 C3 C8 C7 . -4.7(16)
C4 C3 C8 C7 . 177.0(11)
C2 C3 C8 C9 . 179.7(11)
C4 C3 C8 C9 . 1.3(16)
C7 C8 C9 C10 . 6(2)
C3 C8 C9 C10 . -177.9(12)
C6 N2 C10 C9 . 8(2)
Zn1 N2 C10 C9 1_655 -173.2(12)
C8 C9 C10 N2 . -8(2)
